data_2102650
loop_
_publ_author_name
'Coles, Simon J'
'Davies, David B.'
'Hursthouse, Michael B.'
'Kili\,c, Adem'
'Mayer, Thomas A.'
'Shaw, Robert A.'
'Yenilmez \,Cift\,ci, Gonul'

_publ_section_title
;
 Structural investigations of phosphorus--nitrogen compounds. 6.
 Relationships between molecular parameters in per-<i>X</i>-substituted
 bridged spermine derivatives and basicity constants \S\a<i>R</i> of
 substituents
;
_journal_issue 6
_journal_name_full 'Acta Crystallographica Section B'
_journal_page_first 739
_journal_page_last 747
_journal_paper_doi 10.1107/S0108768104025947
_journal_volume 60
_journal_year 2004
_chemical_formula_sum 'C42 H54 N18 P6'
_chemical_formula_weight 996.85
_chemical_name_systematic
;
 ?
;
_space_group_IT_number 14
_symmetry_cell_setting monoclinic
_symmetry_space_group_name_Hall '-P 2ybc'
_symmetry_space_group_name_H-M 'P 1 21/c 1'
_atom_sites_solution_hydrogens geom
_atom_sites_solution_primary direct
_atom_sites_solution_secondary difmap
_audit_creation_method SHELXL-97
_cell_angle_alpha 90.00
_cell_angle_beta 94.599(10)
_cell_angle_gamma 90.00
_cell_formula_units_Z 4
_cell_length_a 30.586(10)
_cell_length_b 9.660(2)
_cell_length_c 18.449(5)
_cell_measurement_reflns_used 38071
_cell_measurement_temperature 120(2)
_cell_measurement_theta_max 27.1
_cell_measurement_theta_min 2.91
_cell_volume 5433(3)
_computing_cell_refinement 'DENZO  & COLLECT'
_computing_data_collection 'DENZO (Otwinowski & Minor, 1997) & COLLECT (Hooft, 1998)'
_computing_data_reduction 'DENZO  & COLLECT'
_computing_molecular_graphics 'PLATON (Spek 1998)'
_computing_structure_refinement 'SHELXL-97 (Sheldrick, 1997)'
_computing_structure_solution 'SHELXS-97 (Sheldrick, 1997)'
_diffrn_ambient_temperature 120(2)
_diffrn_detector_area_resol_mean 9.091
_diffrn_measured_fraction_theta_full 0.544
_diffrn_measured_fraction_theta_max 0.544
_diffrn_measurement_device_type 'Bruker-Nonius KappaCCD'
_diffrn_measurement_method '\f & \w scans'
_diffrn_radiation_monochromator graphite
_diffrn_radiation_source 'Bruker-Nonius FR591 rotating anode'
_diffrn_radiation_type MoK\a
_diffrn_radiation_wavelength 0.71073
_diffrn_reflns_av_R_equivalents 0.1294
_diffrn_reflns_av_sigmaI/netI 0.1976
_diffrn_reflns_limit_h_max 35
_diffrn_reflns_limit_h_min -36
_diffrn_reflns_limit_k_max 9
_diffrn_reflns_limit_k_min -9
_diffrn_reflns_limit_l_max 21
_diffrn_reflns_limit_l_min -20
_diffrn_reflns_number 10652
_diffrn_reflns_theta_full 25.00
_diffrn_reflns_theta_max 25.00
_diffrn_reflns_theta_min 2.91
_diffrn_standards_decay_% 0
_exptl_absorpt_coefficient_mu 0.245
_exptl_absorpt_correction_T_max 0.9927
_exptl_absorpt_correction_T_min 0.9435
_exptl_absorpt_correction_type multi-scan
_exptl_absorpt_process_details 'SORTAV (Blessing, 1997)'
_exptl_crystal_colour colourless
_exptl_crystal_density_diffrn 1.219
_exptl_crystal_density_method 'not measured'
_exptl_crystal_description needle
_exptl_crystal_F_000 2088
_exptl_crystal_size_max 0.24
_exptl_crystal_size_mid 0.05
_exptl_crystal_size_min 0.03
_refine_diff_density_max 0.347
_refine_diff_density_min -0.268
_refine_ls_extinction_method none
_refine_ls_goodness_of_fit_ref 1.103
_refine_ls_hydrogen_treatment mixed
_refine_ls_matrix_type full
_refine_ls_number_parameters 595
_refine_ls_number_reflns 5213
_refine_ls_number_restraints 444
_refine_ls_restrained_S_all 2.105
_refine_ls_R_factor_all 0.2388
_refine_ls_R_factor_gt 0.1174
_refine_ls_shift/su_max 0.254
_refine_ls_shift/su_mean 0.052
_refine_ls_structure_factor_coef Fsqd
_refine_ls_weighting_details 'calc w=1/[\s^2^(Fo^2^)+(0.0439P)^2^+22.2230P] where P=(Fo^2^+2Fc^2^)/3'
_refine_ls_weighting_scheme calc
_refine_ls_wR_factor_gt 0.2218
_refine_ls_wR_factor_ref 0.2772
_reflns_number_gt 2316
_reflns_number_total 5213
_reflns_threshold_expression >2sigma(I)
_cod_data_source_file bm5015.cif
_cod_data_source_block 2f
_cod_depositor_comments
;
The following automatic conversions were performed:
'_symmetry_cell_setting' value 'Monoclinic' changed to 'monoclinic'
according to '/home/saulius/struct/CIF-dictionaries/cif_core.dic'
dictionary named 'cif_core.dic' version 2.4.1 from 2010-06-29.

Automatic conversion script
Id: cif_fix_enum 1527 2010-12-29 10:47:43Z saulius 

The following automatic conversions were performed:

'_symmetry_cell_setting' value 'Monoclinic' changed to 'monoclinic'
according to /home/saulius/struct/CIF-dictionaries/cif_core.dic
dictionary named 'cif_core.dic' version 2.4.1 from 2010-06-29.

Automatic conversion script
Id: cif_fix_values 1715 2011-07-08 13:25:40Z adriana 
;
_cod_original_sg_symbol_H-M P2_1/c
_cod_database_code 2102650
_cod_database_fobs_code 2102650

loop_
_symmetry_equiv_pos_as_xyz
'x, y, z'
'-x, y+1/2, -z+1/2'
'-x, -y, -z'
'x, -y-1/2, z-1/2'

loop_
_atom_site_label
_atom_site_fract_x
_atom_site_fract_y
_atom_site_fract_z
_atom_site_U_iso_or_equiv
_atom_site_adp_type
_atom_site_calc_flag
_atom_site_refinement_flags
_atom_site_occupancy
_atom_site_type_symbol
C1 0.3393(11) -0.080(5) -0.1202(16) 0.10(2) Uani d U 1 C
H1 0.3537 -0.0020 -0.1387 0.124 Uiso calc R 1 H
C2 0.3101(16) -0.179(7) -0.161(2) 0.15(3) Uani d U 1 C
H2 0.3056 -0.1850 -0.2124 0.178 Uiso calc R 1 H
C3 0.2903(16) -0.261(7) -0.112(3) 0.17(3) Uani d U 1 C
H3 0.2687 -0.3290 -0.1250 0.203 Uiso calc R 1 H
C4 0.3062(13) -0.230(6) -0.041(2) 0.12(2) Uani d U 1 C
H4 0.2961 -0.2673 0.0019 0.146 Uiso calc R 1 H
C5 0.4066(14) -0.258(6) 0.073(2) 0.11(2) Uani d U 1 C
H5 0.4174 -0.2774 0.0268 0.127 Uiso calc R 1 H
C6 0.4206(13) -0.325(6) 0.139(2) 0.14(3) Uani d U 1 C
H6 0.4400 -0.4010 0.1458 0.168 Uiso calc R 1 H
C7 0.3975(13) -0.247(6) 0.195(2) 0.13(3) Uani d U 1 C
H7 0.4013 -0.2631 0.2455 0.152 Uiso calc R 1 H
C8 0.3693(12) -0.146(6) 0.1616(17) 0.11(2) Uani d U 1 C
H8 0.3512 -0.0830 0.1855 0.128 Uiso calc R 1 H
C9 0.4043(11) 0.255(5) -0.1201(18) 0.089(19) Uani d U 1 C
H9 0.3916 0.1707 -0.1382 0.106 Uiso calc R 1 H
C10 0.406(2) 0.388(9) -0.159(4) 0.20(3) Uani d U 1 C
H10 0.3975 0.4021 -0.2088 0.237 Uiso calc R 1 H
C11 0.421(2) 0.491(10) -0.111(4) 0.25(3) Uani d U 1 C
H11 0.4182 0.5873 -0.1192 0.305 Uiso calc R 1 H
C12 0.4410(14) 0.428(7) -0.046(3) 0.126(17) Uani d U 1 C
H12 0.4597 0.4719 -0.0093 0.152 Uiso calc R 1 H
C13 0.4549(9) 0.215(5) 0.1554(17) 0.096(19) Uani d U 1 C
H13 0.4320 0.2442 0.1837 0.115 Uiso calc R 1 H
C14 0.4972(15) 0.150(8) 0.183(3) 0.22(4) Uani d U 1 C
H14 0.5066 0.1372 0.2326 0.260 Uiso calc R 1 H
C15 0.5209(16) 0.110(8) 0.125(4) 0.19(4) Uani d U 1 C
H15 0.5471 0.0572 0.1286 0.225 Uiso calc R 1 H
C16 0.4987(10) 0.165(6) 0.059(2) 0.13(3) Uani d U 1 C
H16 0.5089 0.1639 0.0114 0.158 Uiso calc R 1 H
C17 0.3193(9) 0.367(5) 0.1968(17) 0.068(16) Uani d U 1 C
H17A 0.3473 0.4164 0.1915 0.081 Uiso calc R 1 H
H17B 0.3146 0.3623 0.2492 0.081 Uiso calc R 1 H
C18 0.2816(8) 0.446(4) 0.1564(14) 0.067(15) Uani d U 1 C
H18A 0.2534 0.4042 0.1677 0.081 Uiso calc R 1 H
H18B 0.2820 0.5433 0.1729 0.081 Uiso calc R 1 H
C19 0.2855(8) 0.441(5) 0.0756(16) 0.062(15) Uani d U 1 C
H19A 0.2605 0.4925 0.0515 0.074 Uiso calc R 1 H
H19B 0.3126 0.4909 0.0653 0.074 Uiso calc R 1 H
C20 0.2868(7) 0.315(4) -0.0357(13) 0.055(13) Uani d U 1 C
H20A 0.2973 0.2260 -0.0545 0.066 Uiso calc R 1 H
H20B 0.3083 0.3869 -0.0467 0.066 Uiso calc R 1 H
C21 0.2428(7) 0.350(4) -0.0781(13) 0.072(16) Uani d U 1 C
H21A 0.2210 0.2781 -0.0687 0.087 Uiso calc R 1 H
H21B 0.2320 0.4396 -0.0602 0.087 Uiso calc R 1 H
C22 0.2469(8) 0.360(4) -0.1590(14) 0.058(13) Uani d U 1 C
H22A 0.2557 0.2687 -0.1768 0.070 Uiso calc R 1 H
H22B 0.2708 0.4264 -0.1674 0.070 Uiso calc R 1 H
C23 0.2060(8) 0.406(4) -0.2040(13) 0.058(14) Uani d U 1 C
H23A 0.1827 0.3359 -0.2001 0.069 Uiso calc R 1 H
H23B 0.1954 0.4943 -0.1841 0.069 Uiso calc R 1 H
C24 0.2207(9) 0.571(5) -0.2946(17) 0.079(19) Uani d U 1 C
H24A 0.2424 0.6081 -0.2567 0.095 Uiso calc R 1 H
H24B 0.1928 0.6219 -0.2903 0.095 Uiso calc R 1 H
C25 0.2368(8) 0.603(4) -0.3689(15) 0.059(13) Uani d U 1 C
H25A 0.2377 0.7042 -0.3761 0.071 Uiso calc R 1 H
H25B 0.2670 0.5664 -0.3708 0.071 Uiso calc R 1 H
C26 0.2071(8) 0.538(5) -0.4295(16) 0.062(15) Uani d U 1 C
H26A 0.1787 0.5874 -0.4336 0.075 Uiso calc R 1 H
H26B 0.2207 0.5496 -0.4761 0.075 Uiso calc R 1 H
C27 0.0593(9) 0.388(4) -0.2079(16) 0.082(18) Uani d U 1 C
H27 0.0766 0.3180 -0.1835 0.098 Uiso calc R 1 H
C28 0.0331(13) 0.498(6) -0.176(3) 0.129(16) Uani d U 1 C
H28 0.0205 0.4916 -0.1304 0.154 Uiso calc R 1 H
C29 0.0297(13) 0.616(7) -0.224(3) 0.149(18) Uani d U 1 C
H29 0.0236 0.7096 -0.2132 0.179 Uiso calc R 1 H
C30 0.0381(9) 0.556(5) -0.2951(18) 0.069(10) Uani d U 1 C
H30 0.0349 0.6033 -0.3403 0.083 Uiso calc R 1 H
C31 0.0800(8) 0.392(5) -0.4873(14) 0.072(16) Uani d U 1 C
H31 0.1050 0.4473 -0.4933 0.087 Uiso calc R 1 H
C32 0.0557(10) 0.310(6) -0.543(2) 0.14(3) Uani d U 1 C
H32 0.0650 0.2865 -0.5894 0.169 Uiso calc R 1 H
C33 0.0142(13) 0.270(7) -0.514(2) 0.16(3) Uani d U 1 C
H33 -0.0107 0.2354 -0.5423 0.195 Uiso calc R 1 H
C34 0.0172(8) 0.292(5) -0.4373(17) 0.081(17) Uani d U 1 C
H34 -0.0031 0.2626 -0.4041 0.098 Uiso calc R 1 H
C35 0.1544(11) 0.020(5) -0.4530(19) 0.10(2) Uani d U 1 C
H35 0.1706 0.0998 -0.4640 0.125 Uiso calc R 1 H
C36 0.1454(12) -0.097(6) -0.500(2) 0.12(2) Uani d U 1 C
H36 0.1610 -0.1249 -0.5404 0.139 Uiso calc R 1 H
C37 0.1058(12) -0.164(6) -0.472(2) 0.12(2) Uani d U 1 C
H37 0.0863 -0.2256 -0.4985 0.147 Uiso calc R 1 H
C38 0.1026(14) -0.121(6) -0.401(3) 0.16(3) Uani d U 1 C
H38 0.0834 -0.1564 -0.3674 0.193 Uiso calc R 1 H
C39 0.1760(15) -0.075(7) -0.232(3) 0.17(3) Uani d U 1 C
H39 0.2008 -0.0841 -0.2598 0.210 Uiso calc R 1 H
C40 0.1684(14) -0.140(7) -0.164(3) 0.153(16) Uani d U 1 C
H40 0.1836 -0.2186 -0.1437 0.184 Uiso calc R 1 H
C41 0.1350(15) -0.069(7) -0.132(3) 0.18(3) Uani d U 1 C
H41 0.1263 -0.0832 -0.0839 0.215 Uiso calc R 1 H
C42 0.1164(13) 0.029(6) -0.1826(19) 0.16(3) Uani d U 1 C
H42 0.0943 0.0953 -0.1750 0.189 Uiso calc R 1 H
N1 0.3216(6) 0.052(4) 0.0558(13) 0.056(11) Uani d U 1 N
N2 0.4010(6) 0.047(3) 0.0008(13) 0.049(10) Uani d U 1 N
N3 0.3737(6) 0.284(3) 0.0653(13) 0.060(11) Uani d U 1 N
N4 0.3216(6) 0.231(4) 0.1677(12) 0.056(12) Uani d U 1 N
H4N 0.3192 0.1585 0.1960 0.068 Uiso calc R 1 H
N5 0.2868(6) 0.304(4) 0.0417(11) 0.061(13) Uani d U 1 N
N6 0.3415(7) -0.129(4) -0.0459(13) 0.070(13) Uani d U 1 N
N7 0.3732(8) -0.156(5) 0.0858(15) 0.093(16) Uani d U 1 N
N8 0.4265(8) 0.280(5) -0.0482(15) 0.091(16) Uani d U 1 N
N9 0.4556(6) 0.224(4) 0.0808(14) 0.062(11) Uani d U 1 N
N10 0.1314(6) 0.431(3) -0.3418(12) 0.055(11) Uani d U 1 N
N11 0.0904(6) 0.183(4) -0.3179(12) 0.052(11) Uani d U 1 N
N12 0.1791(6) 0.193(4) -0.3243(12) 0.050(7) Uani d U 1 N
N13 0.2134(7) 0.426(4) -0.2798(14) 0.054(12) Uani d U 1 N
N14 0.1991(6) 0.390(4) -0.4178(12) 0.047(10) Uani d U 1 N
H14N 0.2053 0.3262 -0.4492 0.056 Uiso calc R 1 H
N15 0.0521(6) 0.413(4) -0.2850(11) 0.054(11) Uani d U 1 N
N16 0.0582(6) 0.371(3) -0.4200(11) 0.055(11) Uani d U 1 N
N17 0.1352(8) -0.006(4) -0.3876(13) 0.073(13) Uani d U 1 N
N18 0.1380(8) 0.007(4) -0.2484(14) 0.073(13) Uani d U 1 N
P1 0.3286(2) 0.2100(13) 0.0798(4) 0.049(3) Uani d U 1 P
P2 0.3600(2) -0.0339(15) 0.0248(4) 0.065(5) Uani d U 1 P
P3 0.4115(2) 0.2041(14) 0.0245(4) 0.057(4) Uani d U 1 P
P4 0.17744(19) 0.3549(12) -0.3402(4) 0.046(3) Uani d U 1 P
P5 0.0862(2) 0.3464(13) -0.3409(4) 0.052(4) Uani d U 1 P
P6 0.1353(2) 0.1056(13) -0.3208(4) 0.059(4) Uani d U 1 P

loop_
_atom_site_aniso_label
_atom_site_aniso_U_11
_atom_site_aniso_U_22
_atom_site_aniso_U_33
_atom_site_aniso_U_12
_atom_site_aniso_U_13
_atom_site_aniso_U_23
C1 0.13(3) 0.17(7) 0.01(2) -0.03(3) 0.010(15) 0.02(3)
C2 0.20(5) 0.17(8) 0.07(3) -0.12(5) -0.02(3) -0.03(4)
C3 0.18(5) 0.22(10) 0.10(4) -0.12(5) -0.05(3) -0.02(5)
C4 0.17(4) 0.14(7) 0.06(3) -0.11(4) 0.03(2) -0.01(3)
C5 0.18(4) 0.06(7) 0.08(3) 0.07(4) 0.02(3) 0.02(3)
C6 0.14(3) 0.19(8) 0.09(4) 0.09(4) -0.01(3) -0.01(4)
C7 0.16(4) 0.17(8) 0.05(3) 0.08(4) 0.00(2) 0.03(3)
C8 0.14(3) 0.16(7) 0.03(2) 0.05(3) 0.016(17) 0.02(3)
C9 0.17(3) 0.05(6) 0.05(2) -0.05(3) -0.02(2) -0.01(3)
C10 0.24(3) 0.20(3) 0.16(3) 0.000(2) 0.016(3) 0.000(2)
C11 0.25(3) 0.25(3) 0.25(3) 0.000(2) 0.020(4) 0.000(2)
C12 0.126(17) 0.126(17) 0.126(17) 0.000(2) 0.010(3) 0.000(2)
C13 0.07(2) 0.16(6) 0.05(3) 0.00(2) -0.012(15) 0.00(3)
C14 0.10(4) 0.39(12) 0.16(5) 0.04(5) -0.05(3) 0.10(6)
C15 0.10(4) 0.25(10) 0.22(7) 0.08(4) 0.01(4) 0.05(6)
C16 0.06(2) 0.21(8) 0.13(4) 0.04(3) 0.01(2) -0.09(4)
C17 0.08(2) 0.09(6) 0.03(2) -0.03(2) 0.013(14) -0.03(2)
C18 0.056(18) 0.10(5) 0.05(2) 0.007(19) 0.008(13) -0.01(2)
C19 0.043(16) 0.10(5) 0.04(2) 0.000(18) -0.003(12) 0.00(2)
C20 0.035(14) 0.08(4) 0.05(2) 0.006(15) 0.005(11) 0.01(2)
C21 0.044(16) 0.14(5) 0.03(2) 0.001(19) 0.003(11) -0.01(2)
C22 0.061(18) 0.05(4) 0.06(2) -0.009(17) 0.000(13) -0.01(2)
C23 0.068(18) 0.09(5) 0.019(18) -0.021(19) 0.000(11) 0.00(2)
C24 0.038(16) 0.14(6) 0.06(2) 0.00(2) -0.023(13) -0.05(3)
C25 0.058(18) 0.06(5) 0.06(2) -0.004(18) 0.009(14) 0.01(2)
C26 0.033(15) 0.10(5) 0.06(2) 0.010(18) -0.003(12) 0.01(3)
C27 0.10(2) 0.11(6) 0.04(2) 0.08(3) 0.025(15) 0.03(2)
C28 0.131(16) 0.128(16) 0.127(16) 0.000(2) 0.011(3) 0.000(2)
C29 0.168(19) 0.149(19) 0.131(19) 0.016(2) 0.012(3) 0.000(2)
C30 0.070(10) 0.069(10) 0.069(10) 0.001(2) 0.006(2) 0.000(2)
C31 0.065(18) 0.13(5) 0.024(18) -0.03(2) 0.014(12) 0.00(2)
C32 0.08(2) 0.26(8) 0.08(3) -0.07(3) 0.04(2) -0.09(4)
C33 0.13(3) 0.28(9) 0.07(3) -0.10(4) -0.01(2) -0.04(4)
C34 0.046(17) 0.12(5) 0.08(2) -0.04(2) -0.009(14) 0.00(3)
C35 0.12(3) 0.11(7) 0.08(3) -0.07(3) 0.06(2) -0.08(3)
C36 0.12(3) 0.09(7) 0.14(4) -0.06(3) 0.04(3) -0.05(4)
C37 0.12(3) 0.18(8) 0.07(3) -0.06(3) 0.03(2) -0.06(4)
C38 0.17(4) 0.15(8) 0.18(5) -0.13(4) 0.11(4) -0.07(5)
C39 0.18(4) 0.22(9) 0.14(5) 0.12(5) 0.09(3) 0.12(5)
C40 0.154(17) 0.154(17) 0.154(17) 0.090(2) 0.030(3) 0.058(2)
C41 0.19(4) 0.23(9) 0.13(4) 0.15(5) 0.07(3) 0.09(5)
C42 0.17(4) 0.26(9) 0.04(3) 0.14(4) 0.06(2) 0.06(4)
N1 0.052(14) 0.04(4) 0.071(19) -0.012(14) 0.005(11) -0.02(2)
N2 0.046(13) 0.02(3) 0.078(19) -0.021(13) 0.001(10) 0.008(18)
N3 0.030(11) 0.07(4) 0.09(2) -0.003(13) 0.007(10) -0.037(19)
N4 0.072(16) 0.06(4) 0.034(17) -0.007(16) -0.002(10) 0.002(18)
N5 0.044(12) 0.13(5) 0.007(14) -0.009(15) 0.003(8) -0.011(17)
N6 0.078(17) 0.09(4) 0.040(18) -0.024(18) 0.003(11) -0.003(19)
N7 0.09(2) 0.14(6) 0.05(2) 0.03(2) 0.002(13) 0.03(2)
N8 0.089(19) 0.12(5) 0.06(2) -0.04(2) 0.027(14) -0.01(2)
N9 0.047(14) 0.07(4) 0.07(2) 0.007(14) 0.003(11) -0.006(18)
N10 0.036(12) 0.08(4) 0.048(16) 0.001(13) -0.006(9) 0.003(17)
N11 0.057(14) 0.04(4) 0.056(17) 0.027(14) 0.009(10) 0.023(18)
N12 0.050(7) 0.050(7) 0.050(7) 0.000(2) 0.004(2) 0.000(2)
N13 0.040(13) 0.07(4) 0.056(19) -0.007(15) -0.005(9) 0.01(2)
N14 0.068(15) 0.04(4) 0.037(15) -0.002(15) 0.017(10) -0.002(17)
N15 0.061(14) 0.07(4) 0.027(15) 0.018(15) 0.017(9) 0.004(16)
N16 0.036(12) 0.09(4) 0.037(14) -0.002(13) -0.003(8) 0.001(16)
N17 0.11(2) 0.08(4) 0.036(18) -0.02(2) 0.038(13) -0.023(19)
N18 0.10(2) 0.07(4) 0.06(2) 0.023(19) 0.026(13) 0.03(2)
P1 0.042(4) 0.062(12) 0.042(5) 0.000(4) -0.003(3) 0.000(6)
P2 0.063(5) 0.089(15) 0.041(5) 0.000(5) -0.002(3) 0.001(6)
P3 0.045(4) 0.078(14) 0.048(6) -0.009(5) 0.002(3) -0.005(6)
P4 0.036(4) 0.064(12) 0.037(5) 0.006(4) -0.003(3) -0.003(5)
P5 0.037(4) 0.087(13) 0.033(5) 0.006(4) 0.001(3) -0.002(6)
P6 0.057(5) 0.074(14) 0.047(6) 0.002(5) 0.013(3) 0.001(6)

loop_
_atom_type_symbol
_atom_type_description
_atom_type_scat_dispersion_real
_atom_type_scat_dispersion_imag
_atom_type_scat_source
C C 0.0033 0.0016 'International Tables Vol C Tables 4.2.6.8 and 6.1.1.4'
H H 0.0000 0.0000 'International Tables Vol C Tables 4.2.6.8 and 6.1.1.4'
N N 0.0061 0.0033 'International Tables Vol C Tables 4.2.6.8 and 6.1.1.4'
P P 0.1023 0.0942 'International Tables Vol C Tables 4.2.6.8 and 6.1.1.4'

loop_
_geom_angle_atom_site_label_1
_geom_angle_atom_site_label_2
_geom_angle_atom_site_label_3
_geom_angle
N6 C1 C2 105(4)
N6 C1 H1 127.6
C2 C1 H1 127.7
C3 C2 C1 109(4)
C3 C2 H2 125.7
C1 C2 H2 125.7
C2 C3 C4 111(4)
C2 C3 H3 124.7
C4 C3 H3 124.7
C3 C4 N6 107(3)
C3 C4 H4 126.4
N6 C4 H4 126.5
C6 C5 N7 109(4)
C6 C5 H5 125.3
N7 C5 H5 125.2
C5 C6 C7 104(4)
C5 C6 H6 128.1
C7 C6 H6 128.1
C8 C7 C6 111(3)
C8 C7 H7 124.6
C6 C7 H7 124.6
C7 C8 N7 106(4)
C7 C8 H8 126.8
N7 C8 H8 126.8
N8 C9 C10 105(4)
N8 C9 H9 127.3
C10 C9 H9 127.4
C11 C10 C9 110(6)
C11 C10 H10 125.2
C9 C10 H10 125.0
C10 C11 C12 109(8)
C10 C11 H11 125.2
C12 C11 H11 125.3
C11 C12 N8 106(5)
C11 C12 H12 127.1
N8 C12 H12 127.0
N9 C13 C14 106(3)
N9 C13 H13 126.8
C14 C13 H13 126.8
C15 C14 C13 111(5)
C15 C14 H14 124.8
C13 C14 H14 124.7
C14 C15 C16 108(5)
C14 C15 H15 126.0
C16 C15 H15 126.0
C15 C16 N9 105(4)
C15 C16 H16 127.3
N9 C16 H16 127.3
N4 C17 C18 109(3)
N4 C17 H17A 109.8
C18 C17 H17A 109.8
N4 C17 H17B 109.8
C18 C17 H17B 109.7
H17A C17 H17B 108.2
C19 C18 C17 111(2)
C19 C18 H18A 109.5
C17 C18 H18A 109.6
C19 C18 H18B 109.5
C17 C18 H18B 109.5
H18A C18 H18B 108.1
N5 C19 C18 117(3)
N5 C19 H19A 108.0
C18 C19 H19A 108.0
N5 C19 H19B 108.0
C18 C19 H19B 108.0
H19A C19 H19B 107.2
N5 C20 C21 117.0(19)
N5 C20 H20A 108.1
C21 C20 H20A 108.0
N5 C20 H20B 108.0
C21 C20 H20B 108.1
H20A C20 H20B 107.3
C22 C21 C20 112(2)
C22 C21 H21A 109.2
C20 C21 H21A 109.2
C22 C21 H21B 109.1
C20 C21 H21B 109.1
H21A C21 H21B 107.9
C21 C22 C23 116(2)
C21 C22 H22A 108.4
C23 C22 H22A 108.4
C21 C22 H22B 108.4
C23 C22 H22B 108.4
H22A C22 H22B 107.5
N13 C23 C22 112(2)
N13 C23 H23A 109.2
C22 C23 H23A 109.1
N13 C23 H23B 109.1
C22 C23 H23B 109.1
H23A C23 H23B 107.9
N13 C24 C25 115(3)
N13 C24 H24A 108.5
C25 C24 H24A 108.5
N13 C24 H24B 108.5
C25 C24 H24B 108.5
H24A C24 H24B 107.5
C26 C25 C24 111(3)
C26 C25 H25A 109.4
C24 C25 H25A 109.4
C26 C25 H25B 109.3
C24 C25 H25B 109.4
H25A C25 H25B 108.0
N14 C26 C25 113(3)
N14 C26 H26A 109.0
C25 C26 H26A 109.0
N14 C26 H26B 109.0
C25 C26 H26B 109.0
H26A C26 H26B 107.8
N15 C27 C28 103(3)
N15 C27 H27 128.1
C28 C27 H27 128.4
C29 C28 C27 109(4)
C29 C28 H28 125.3
C27 C28 H28 125.4
C28 C29 C30 103(5)
C28 C29 H29 128.5
C30 C29 H29 128.2
C29 C30 N15 109(4)
C29 C30 H30 125.2
N15 C30 H30 125.4
C32 C31 N16 107(3)
C32 C31 H31 126.7
N16 C31 H31 126.7
C33 C32 C31 107(3)
C33 C32 H32 126.4
C31 C32 H32 126.5
C34 C33 C32 109(3)
C34 C33 H33 125.3
C32 C33 H33 125.2
C33 C34 N16 106(2)
C33 C34 H34 127.0
N16 C34 H34 127.1
N17 C35 C36 108(4)
N17 C35 H35 125.9
C36 C35 H35 125.9
C35 C36 C37 104(3)
C35 C36 H36 127.9
C37 C36 H36 127.8
C38 C37 C36 109(4)
C38 C37 H37 125.7
C36 C37 H37 125.7
C37 C38 N17 106(3)
C37 C38 H38 126.8
N17 C38 H38 126.9
N18 C39 C40 104(3)
N18 C39 H39 128.1
C40 C39 H39 128.1
C41 C40 C39 109(5)
C41 C40 H40 125.4
C39 C40 H40 125.4
C40 C41 C42 108(4)
C40 C41 H41 125.8
C42 C41 H41 125.8
C41 C42 N18 106(4)
C41 C42 H42 127.0
N18 C42 H42 127.1
P2 N1 P1 121.1(15)
P2 N2 P3 122.7(17)
P1 N3 P3 121(2)
C17 N4 P1 120(3)
C17 N4 H4N 120.2
P1 N4 H4N 120.2
C20 N5 C19 111(3)
C20 N5 P1 113.5(18)
C19 N5 P1 110.7(16)
C1 N6 C4 107(3)
C1 N6 P2 124(3)
C4 N6 P2 122(2)
C8 N7 C5 109(3)
C8 N7 P2 126(4)
C5 N7 P2 120(2)
C9 N8 C12 107(4)
C9 N8 P3 122(3)
C12 N8 P3 121(3)
C13 N9 C16 109(3)
C13 N9 P3 123.0(19)
C16 N9 P3 118(2)
P4 N10 P5 122(2)
P6 N11 P5 120.1(16)
P6 N12 P4 121.1(16)
C23 N13 C24 110(3)
C23 N13 P4 117(2)
C24 N13 P4 112(2)
C26 N14 P4 114(2)
C26 N14 H14N 122.8
P4 N14 H14N 122.9
C27 N15 C30 108(3)
C27 N15 P5 120(2)
C30 N15 P5 119(2)
C31 N16 C34 109(2)
C31 N16 P5 122.0(16)
C34 N16 P5 119(2)
C35 N17 C38 108(3)
C35 N17 P6 124(3)
C38 N17 P6 125(2)
C39 N18 C42 109(3)
C39 N18 P6 119(2)
C42 N18 P6 127(3)
N3 P1 N1 118.7(13)
N3 P1 N4 106.8(13)
N1 P1 N4 111.2(17)
N3 P1 N5 109.1(16)
N1 P1 N5 108.6(14)
N4 P1 N5 100.9(12)
N2 P2 N1 118.3(19)
N2 P2 N6 106.4(13)
N1 P2 N6 111.0(13)
N2 P2 N7 112.8(14)
N1 P2 N7 106.0(16)
N6 P2 N7 101(2)
N2 P3 N3 116.3(13)
N2 P3 N9 114.5(16)
N3 P3 N9 103.4(14)
N2 P3 N8 105.4(17)
N3 P3 N8 115.2(19)
N9 P3 N8 101.4(14)
N10 P4 N12 118.2(13)
N10 P4 N13 111.4(15)
N12 P4 N13 105.8(15)
N10 P4 N14 107.7(13)
N12 P4 N14 110.7(16)
N13 P4 N14 101.8(13)
N10 P5 N11 116.1(13)
N10 P5 N16 107.6(12)
N11 P5 N16 113.2(16)
N10 P5 N15 113.4(15)
N11 P5 N15 104.6(15)
N16 P5 N15 100.9(12)
N11 P6 N12 119.5(18)
N11 P6 N18 103.6(13)
N12 P6 N18 110.9(14)
N11 P6 N17 112.8(14)
N12 P6 N17 105.8(13)
N18 P6 N17 103.1(19)

loop_
_geom_bond_atom_site_label_1
_geom_bond_atom_site_label_2
_geom_bond_distance
C1 N6 1.44(4)
C1 C2 1.47(6)
C1 H1 0.9500
C2 C3 1.38(6)
C2 H2 0.9500
C3 C4 1.39(5)
C3 H3 0.9500
C4 N6 1.46(4)
C4 H4 0.9500
C5 C6 1.41(5)
C5 N7 1.46(5)
C5 H5 0.9500
C6 C7 1.50(6)
C6 H6 0.9500
C7 C8 1.41(5)
C7 H7 0.9500
C8 N7 1.42(4)
C8 H8 0.9500
C9 N8 1.46(4)
C9 C10 1.47(8)
C9 H9 0.9500
C10 C11 1.38(9)
C10 H10 0.9500
C11 C12 1.43(8)
C11 H11 0.9500
C12 N8 1.50(6)
C12 H12 0.9500
C13 N9 1.38(4)
C13 C14 1.49(5)
C13 H13 0.9500
C14 C15 1.39(7)
C14 H14 0.9500
C15 C16 1.45(6)
C15 H15 0.9500
C16 N9 1.52(4)
C16 H16 0.9500
C17 N4 1.42(5)
C17 C18 1.52(4)
C17 H17A 0.9900
C17 H17B 0.9900
C18 C19 1.51(4)
C18 H18A 0.9900
C18 H18B 0.9900
C19 N5 1.47(5)
C19 H19A 0.9900
C19 H19B 0.9900
C20 N5 1.43(3)
C20 C21 1.54(3)
C20 H20A 0.9900
C20 H20B 0.9900
C21 C22 1.51(3)
C21 H21A 0.9900
C21 H21B 0.9900
C22 C23 1.51(3)
C22 H22A 0.9900
C22 H22B 0.9900
C23 N13 1.45(3)
C23 H23A 0.9900
C23 H23B 0.9900
C24 N13 1.46(5)
C24 C25 1.52(4)
C24 H24A 0.9900
C24 H24B 0.9900
C25 C26 1.52(4)
C25 H25A 0.9900
C25 H25B 0.9900
C26 N14 1.46(4)
C26 H26A 0.9900
C26 H26B 0.9900
C27 N15 1.44(3)
C27 C28 1.48(6)
C27 H27 0.9500
C28 C29 1.45(7)
C28 H28 0.9500
C29 C30 1.47(5)
C29 H29 0.9500
C30 N15 1.46(5)
C30 H30 0.9500
C31 C32 1.45(5)
C31 N16 1.47(3)
C31 H31 0.9500
C32 C33 1.46(5)
C32 H32 0.9500
C33 C34 1.43(4)
C33 H33 0.9500
C34 N16 1.48(3)
C34 H34 0.9500
C35 N17 1.41(4)
C35 C36 1.44(5)
C35 H35 0.9500
C36 C37 1.50(5)
C36 H36 0.9500
C37 C38 1.39(5)
C37 H37 0.9500
C38 N17 1.50(5)
C38 H38 0.9500
C39 N18 1.42(5)
C39 C40 1.45(5)
C39 H39 0.9500
C40 C41 1.40(6)
C40 H40 0.9500
C41 C42 1.42(6)
C41 H41 0.9500
C42 N18 1.44(4)
C42 H42 0.9500
N1 P2 1.58(3)
N1 P1 1.60(3)
N2 P2 1.57(2)
N2 P3 1.61(3)
N3 P1 1.60(2)
N3 P3 1.63(2)
N4 P1 1.67(2)
N4 H4N 0.8800
N5 P1 1.67(3)
N6 P2 1.66(3)
N7 P2 1.65(3)
N8 P3 1.63(3)
N9 P3 1.65(2)
N10 P4 1.59(2)
N10 P5 1.61(2)
N11 P6 1.57(2)
N11 P5 1.64(3)
N12 P6 1.59(3)
N12 P4 1.59(3)
N13 P4 1.65(3)
N14 P4 1.66(2)
N14 H14N 0.8800
N15 P5 1.65(2)
N16 P5 1.65(2)
N17 P6 1.64(3)
N18 P6 1.64(3)

loop_
_geom_torsion_atom_site_label_1
_geom_torsion_atom_site_label_2
_geom_torsion_atom_site_label_3
_geom_torsion_atom_site_label_4
_geom_torsion
N6 C1 C2 C3 11(7)
C1 C2 C3 C4 -4(9)
C2 C3 C4 N6 -5(8)
N7 C5 C6 C7 -6(6)
C5 C6 C7 C8 4(7)
C6 C7 C8 N7 0(6)
N8 C9 C10 C11 -9(7)
C9 C10 C11 C12 16(8)
C10 C11 C12 N8 -15(7)
N9 C13 C14 C15 -5(8)
C13 C14 C15 C16 8(9)
C14 C15 C16 N9 -8(8)
N4 C17 C18 C19 -53(4)
C17 C18 C19 N5 58(4)
N5 C20 C21 C22 180(3)
C20 C21 C22 C23 -175(3)
C21 C22 C23 N13 175(3)
N13 C24 C25 C26 53(4)
C24 C25 C26 N14 -51(4)
N15 C27 C28 C29 -27(5)
C27 C28 C29 C30 22(5)
C28 C29 C30 N15 -8(4)
N16 C31 C32 C33 14(6)
C31 C32 C33 C34 -15(7)
C32 C33 C34 N16 10(6)
N17 C35 C36 C37 22(6)
C35 C36 C37 C38 -20(7)
C36 C37 C38 N17 10(7)
N18 C39 C40 C41 -17(8)
C39 C40 C41 C42 8(9)
C40 C41 C42 N18 4(8)
C18 C17 N4 P1 59(3)
C21 C20 N5 C19 -76(4)
C21 C20 N5 P1 158(3)
C18 C19 N5 C20 175.1(18)
C18 C19 N5 P1 -58(3)
C2 C1 N6 C4 -14(5)
C2 C1 N6 P2 -164(3)
C3 C4 N6 C1 12(6)
C3 C4 N6 P2 163(4)
C7 C8 N7 C5 -4(6)
C7 C8 N7 P2 -160(3)
C6 C5 N7 C8 6(6)
C6 C5 N7 P2 164(4)
C10 C9 N8 C12 0(5)
C10 C9 N8 P3 145(4)
C11 C12 N8 C9 9(5)
C11 C12 N8 P3 -137(4)
C14 C13 N9 C16 0(6)
C14 C13 N9 P3 145(4)
C15 C16 N9 C13 5(6)
C15 C16 N9 P3 -142(4)
C22 C23 N13 C24 -98(4)
C22 C23 N13 P4 132(3)
C25 C24 N13 C23 169.8(19)
C25 C24 N13 P4 -58(3)
C25 C26 N14 P4 57(3)
C28 C27 N15 C30 21(4)
C28 C27 N15 P5 161(3)
C29 C30 N15 C27 -9(4)
C29 C30 N15 P5 -149(2)
C32 C31 N16 C34 -8(5)
C32 C31 N16 P5 137(3)
C33 C34 N16 C31 -2(5)
C33 C34 N16 P5 -148(3)
C36 C35 N17 C38 -16(6)
C36 C35 N17 P6 -176(3)
C37 C38 N17 C35 4(6)
C37 C38 N17 P6 163(4)
C40 C39 N18 C42 20(7)
C40 C39 N18 P6 176(4)
C41 C42 N18 C39 -15(7)
C41 C42 N18 P6 -169(4)
P3 N3 P1 N1 2(3)
P3 N3 P1 N4 129(2)
P3 N3 P1 N5 -123.1(19)
P2 N1 P1 N3 6(3)
P2 N1 P1 N4 -119.0(18)
P2 N1 P1 N5 130.9(17)
C17 N4 P1 N3 59(2)
C17 N4 P1 N1 -170(2)
C17 N4 P1 N5 -55(2)
C20 N5 P1 N3 62(3)
C19 N5 P1 N3 -63(2)
C20 N5 P1 N1 -68(3)
C19 N5 P1 N1 166(2)
C20 N5 P1 N4 175(3)
C19 N5 P1 N4 49(2)
P3 N2 P2 N1 16(2)
P3 N2 P2 N6 141.5(19)
P3 N2 P2 N7 -108(2)
P1 N1 P2 N2 -14(2)
P1 N1 P2 N6 -137.6(19)
P1 N1 P2 N7 113(2)
C1 N6 P2 N2 -40(3)
C4 N6 P2 N2 173(3)
C1 N6 P2 N1 90(3)
C4 N6 P2 N1 -57(4)
C1 N6 P2 N7 -158(3)
C4 N6 P2 N7 55(4)
C8 N7 P2 N2 102(3)
C5 N7 P2 N2 -52(4)
C8 N7 P2 N1 -29(4)
C5 N7 P2 N1 177(4)
C8 N7 P2 N6 -145(3)
C5 N7 P2 N6 61(4)
P2 N2 P3 N3 -9(3)
P2 N2 P3 N9 112.1(18)
P2 N2 P3 N8 -137.5(19)
P1 N3 P3 N2 -1(3)
P1 N3 P3 N9 -127(2)
P1 N3 P3 N8 123(2)
C13 N9 P3 N2 -88(4)
C16 N9 P3 N2 55(4)
C13 N9 P3 N3 40(4)
C16 N9 P3 N3 -178(3)
C13 N9 P3 N8 160(4)
C16 N9 P3 N8 -58(4)
C9 N8 P3 N2 41(4)
C12 N8 P3 N2 -177(3)
C9 N8 P3 N3 -88(4)
C12 N8 P3 N3 53(4)
C9 N8 P3 N9 161(3)
C12 N8 P3 N9 -58(4)
P5 N10 P4 N12 -10(2)
P5 N10 P4 N13 -132.9(17)
P5 N10 P4 N14 116.2(18)
P6 N12 P4 N10 8(2)
P6 N12 P4 N13 133.8(16)
P6 N12 P4 N14 -116.7(16)
C23 N13 P4 N10 69(3)
C24 N13 P4 N10 -59(3)
C23 N13 P4 N12 -61(3)
C24 N13 P4 N12 171(2)
C23 N13 P4 N14 -176(3)
C24 N13 P4 N14 55(3)
C26 N14 P4 N10 61(2)
C26 N14 P4 N12 -168.2(18)
C26 N14 P4 N13 -56(2)
P4 N10 P5 N11 15(2)
P4 N10 P5 N16 -113.3(18)
P4 N10 P5 N15 136.0(16)
P6 N11 P5 N10 -18(2)
P6 N11 P5 N16 107.2(17)
P6 N11 P5 N15 -143.9(16)
C31 N16 P5 N10 32(4)
C34 N16 P5 N10 173(3)
C31 N16 P5 N11 -98(3)
C34 N16 P5 N11 43(3)
C31 N16 P5 N15 151(3)
C34 N16 P5 N15 -68(3)
C27 N15 P5 N10 -78(3)
C30 N15 P5 N10 58(3)
C27 N15 P5 N11 50(3)
C30 N15 P5 N11 -175(2)
C27 N15 P5 N16 167(3)
C30 N15 P5 N16 -57(3)
P5 N11 P6 N12 17(2)
P5 N11 P6 N18 140.9(19)
P5 N11 P6 N17 -108(2)
P4 N12 P6 N11 -12(2)
P4 N12 P6 N18 -132.2(19)
P4 N12 P6 N17 117(2)
C39 N18 P6 N11 -177(4)
C42 N18 P6 N11 -25(4)
C39 N18 P6 N12 -48(5)
C42 N18 P6 N12 104(4)
C39 N18 P6 N17 65(4)
C42 N18 P6 N17 -143(4)
C35 N17 P6 N11 102(3)
C38 N17 P6 N11 -54(5)
C35 N17 P6 N12 -30(4)
C38 N17 P6 N12 173(4)
C35 N17 P6 N18 -147(3)
C38 N17 P6 N18 57(4)

loop_
_cod_related_entry_id
_cod_related_entry_database
_cod_related_entry_code
1 ChemSpider 21140171
